data_7159178
loop_
_publ_author_name
'Manna, Utsab'
'Roy, Rajdip'
'Dutta, Abhishek'
'Roy, Nabanita'

_publ_section_title
;
 Phenylalanine conjugated supramolecular hydrogels developed from the
 mafenide and flurbiprofen multidrug for biological applications.
;
_journal_issue 11
_journal_name_full 'Organic &amp; biomolecular chemistry'
_journal_page_first 2375
_journal_page_last 2389
_journal_paper_doi 10.1039/d2ob02300h
_journal_volume 21
_journal_year 2023
_chemical_formula_moiety 'C15 H12 F O2, C10 H18 N'
_chemical_formula_sum 'C25 H30 F N O2'
_chemical_formula_weight 395.50
_space_group_crystal_system orthorhombic
_space_group_IT_number 19
_space_group_name_Hall 'P 2ac 2ab'
_space_group_name_H-M_alt 'P 21 21 21'
_atom_sites_solution_hydrogens geom
_audit_creation_method SHELXL-2016/6
_audit_update_record
;
2022-07-26 deposited with the CCDC.	2023-02-20 downloaded from the CCDC.
;
_cell_angle_alpha 90
_cell_angle_beta 90
_cell_angle_gamma 90
_cell_formula_units_Z 4
_cell_length_a 6.3673(13)
_cell_length_b 16.941(3)
_cell_length_c 19.629(4)
_cell_measurement_reflns_used 3817
_cell_measurement_temperature 145(2)
_cell_measurement_theta_max 25.06
_cell_measurement_theta_min 2.40
_cell_volume 2117.3(7)
_computing_structure_refinement 'SHELXL-2016/6 (Sheldrick, 2016)'
_computing_structure_solution 'SHELXT 2014/5 (Sheldrick, 2014)'
_diffrn_ambient_temperature 145(2)
_diffrn_measured_fraction_theta_full 0.997
_diffrn_measured_fraction_theta_max 0.997
_diffrn_measurement_device_type 'Bruker APEX-II CCD'
_diffrn_measurement_method '\f and \w scans'
_diffrn_radiation_type MoK\a
_diffrn_radiation_wavelength 0.71073
_diffrn_reflns_av_R_equivalents 0.1071
_diffrn_reflns_av_unetI/netI 0.0825
_diffrn_reflns_Laue_measured_fraction_full 0.997
_diffrn_reflns_Laue_measured_fraction_max 0.997
_diffrn_reflns_limit_h_max 7
_diffrn_reflns_limit_h_min -7
_diffrn_reflns_limit_k_max 19
_diffrn_reflns_limit_k_min -20
_diffrn_reflns_limit_l_max 23
_diffrn_reflns_limit_l_min -23
_diffrn_reflns_number 19709
_diffrn_reflns_point_group_measured_fraction_full 0.998
_diffrn_reflns_point_group_measured_fraction_max 0.998
_diffrn_reflns_theta_full 24.997
_diffrn_reflns_theta_max 24.997
_diffrn_reflns_theta_min 2.398
_exptl_absorpt_coefficient_mu 0.084
_exptl_absorpt_correction_type multi-scan
_exptl_absorpt_process_details SADABS
_exptl_crystal_colour colourless
_exptl_crystal_density_diffrn 1.241
_exptl_crystal_description needle
_exptl_crystal_F_000 848
_exptl_crystal_size_max 0.120
_exptl_crystal_size_mid 0.030
_exptl_crystal_size_min 0.020
_exptl_transmission_factor_max 0.998
_exptl_transmission_factor_min 0.997
_refine_diff_density_max 1.298
_refine_diff_density_min -0.548
_refine_diff_density_rms 0.162
_refine_ls_abs_structure_details
;
 Flack x determined using 736 quotients [(I+)-(I-)]/[(I+)+(I-)]
 (Parsons, Flack and Wagner, Acta Cryst. B69 (2013) 249-259).
;
_refine_ls_abs_structure_Flack -0.7(10)
_refine_ls_extinction_method none
_refine_ls_goodness_of_fit_ref 1.198
_refine_ls_hydrogen_treatment constr
_refine_ls_matrix_type full
_refine_ls_number_parameters 261
_refine_ls_number_reflns 3739
_refine_ls_number_restraints 1
_refine_ls_restrained_S_all 1.199
_refine_ls_R_factor_all 0.2053
_refine_ls_R_factor_gt 0.1653
_refine_ls_shift/su_max 0.000
_refine_ls_shift/su_mean 0.000
_refine_ls_structure_factor_coef Fsqd
_refine_ls_weighting_details 'w=1/[\s^2^(Fo^2^)+(0.2000P)^2^+9.0000P] where P=(Fo^2^+2Fc^2^)/3'
_refine_ls_weighting_scheme calc
_refine_ls_wR_factor_gt 0.3936
_refine_ls_wR_factor_ref 0.4309
_reflns_Friedel_coverage 0.725
_reflns_Friedel_fraction_full 1.000
_reflns_Friedel_fraction_max 1.000
_reflns_number_gt 2655
_reflns_number_total 3739
_reflns_threshold_expression 'I > 2\s(I)'
_cod_data_source_file d2ob02300h2.cif
_cod_data_source_block FLR-AMN
_cod_depositor_comments 'Adding full bibliography for 7159178.cif.'
_cod_database_code 7159178
_shelx_shelxl_version_number 2016/6
_shelx_space_group_comment
;
The symmetry employed for this shelxl refinement is uniquely defined
by the following loop, which should always be used as a source of
symmetry information in preference to the above space-group names.
They are only intended as comments.
;
_shelx_estimated_absorpt_t_min 0.990
_shelx_estimated_absorpt_t_max 0.998

loop_
_space_group_symop_operation_xyz
'x, y, z'
'-x+1/2, -y, z+1/2'
'x+1/2, -y+1/2, -z'
'-x, y+1/2, -z+1/2'

loop_
_atom_site_label
_atom_site_type_symbol
_atom_site_fract_x
_atom_site_fract_y
_atom_site_fract_z
_atom_site_U_iso_or_equiv
_atom_site_adp_type
_atom_site_occupancy
_atom_site_site_symmetry_order
_atom_site_calc_flag
_atom_site_refinement_flags_posn
_atom_site_refinement_flags_adp
_atom_site_refinement_flags_occupancy
_atom_site_disorder_assembly
_atom_site_disorder_group
F1A F 0.363(3) 0.6934(14) 0.6513(9) 0.067(4) Uani 0.4545 1 d . . P A 1
O1A O 0.4714(18) 0.6290(8) 0.9086(6) 0.0234(15) Uani 0.6 1 d . . P B 1
O2A O 0.1682(19) 0.6646(7) 0.9580(6) 0.0234(15) Uani 0.6 1 d . . P B 1
C13 C 0.157(3) 0.5722(7) 0.8666(7) 0.046(4) Uani 1 1 d . . . C 1
H13 H 0.020447 0.557142 0.887935 0.055 Uiso 1 1 calc R U . C 1
C14 C 0.263(3) 0.4983(8) 0.8488(7) 0.059(4) Uani 1 1 d . . . C 1
H14A H 0.257821 0.462176 0.887774 0.089 Uiso 1 1 calc R U . C 1
H14B H 0.409174 0.509120 0.836832 0.089 Uiso 1 1 calc R U . C 1
H14C H 0.191167 0.474032 0.809833 0.089 Uiso 1 1 calc R U . C 1
C23A C 0.379(2) 0.8987(10) 0.8138(9) 0.072(6) Uani 1 1 d D . . D 1
H23A H 0.479724 0.885646 0.776406 0.086 Uiso 1 1 calc R U . D 1
F1B F -0.320(3) 0.7322(12) 0.7347(7) 0.067(4) Uani 0.5455 1 d . . P E 2
O1B O 0.327(3) 0.6637(11) 0.9630(8) 0.0234(15) Uani 0.4 1 d . . P B 2
O2B O 0.034(3) 0.6289(11) 0.9128(8) 0.0234(15) Uani 0.4 1 d . . P B 2
C21B C 0.037(2) 0.8521(7) 0.8968(7) 0.048(3) Uani 1 1 d . . . F 2
H21A H 0.035531 0.796140 0.882152 0.057 Uiso 1 1 calc R U . F 2
H21B H -0.075133 0.858401 0.931424 0.057 Uiso 1 1 calc R U . F 2
C9 C 0.2440(19) 0.6387(6) 0.7551(5) 0.027(2) Uani 1 1 d . . . . .
H9 H 0.377655 0.614543 0.760393 0.033 Uiso 1 1 calc R U . . .
C12 C -0.140(2) 0.7068(10) 0.7385(6) 0.049(4) Uani 1 1 d . . . . .
C8 C 0.219(2) 0.6835(7) 0.7001(6) 0.039(3) Uani 1 1 d . . . . .
H8 H 0.331709 0.691349 0.669167 0.047 Uiso 1 1 calc R U . A 2
C10 C 0.1032(19) 0.6237(8) 0.8039(6) 0.037(3) Uani 1 1 d . . . . .
C11 C -0.095(2) 0.6568(8) 0.7945(6) 0.037(3) Uani 1 1 d . . . . .
H11 H -0.202179 0.645647 0.826572 0.045 Uiso 1 1 calc R U . . .
C4 C -0.254(2) 0.8095(8) 0.5339(6) 0.043(3) Uani 1 1 d . . . . .
H4 H -0.380566 0.804875 0.508455 0.052 Uiso 1 1 calc R U . . .
C7 C 0.021(2) 0.7194(8) 0.6881(6) 0.036(3) Uani 1 1 d . . . . .
C5 C -0.226(2) 0.7640(8) 0.5914(6) 0.044(3) Uani 1 1 d . . . . .
H5 H -0.332243 0.729045 0.606757 0.053 Uiso 1 1 calc R U . . .
C6 C -0.030(2) 0.7708(8) 0.6277(6) 0.042(3) Uani 1 1 d . . . . .
C1 C 0.127(3) 0.8243(9) 0.6066(7) 0.058(4) Uani 1 1 d . . . . .
H1 H 0.254391 0.828762 0.631600 0.069 Uiso 1 1 calc R U . . .
C2 C 0.094(3) 0.8713(10) 0.5482(8) 0.067(5) Uani 1 1 d . . . . .
H2 H 0.197073 0.907829 0.533282 0.080 Uiso 1 1 calc R U . . .
C3 C -0.098(3) 0.8627(10) 0.5124(8) 0.067(5) Uani 1 1 d . . . . .
H3 H -0.121590 0.893727 0.472838 0.080 Uiso 1 1 calc R U . . .
C15 C 0.264(2) 0.6250(6) 0.9157(5) 0.027(2) Uani 1 1 d . . . . .
N1 N 0.2575(14) 0.8199(4) 0.9938(4) 0.0184(17) Uani 1 1 d . . . . .
H1A H 0.145005 0.831156 1.020740 0.022 Uiso 1 1 calc R U . . .
H1B H 0.378083 0.830819 1.016873 0.022 Uiso 1 1 calc R U . . .
H1C H 0.255146 0.767913 0.982327 0.022 Uiso 1 1 calc R U . . .
C16 C 0.2481(18) 0.8690(6) 0.9308(5) 0.023(2) Uani 1 1 d . . . . .
C17 C 0.249(3) 0.9555(7) 0.9515(7) 0.048(3) Uani 1 1 d . . . . .
H17A H 0.125952 0.966746 0.980873 0.057 Uiso 1 1 calc R U . . .
H17B H 0.377755 0.967552 0.977579 0.057 Uiso 1 1 calc R U . . .
C18 C 0.240(5) 1.0063(8) 0.8881(8) 0.082(7) Uani 1 1 d . . . . .
H18 H 0.244880 1.063130 0.901615 0.098 Uiso 1 1 calc R U . . .
C22 C 0.425(3) 0.8499(8) 0.8817(8) 0.072(6) Uani 1 1 d D . . . .
H22A H 0.427635 0.792609 0.871883 0.087 Uiso 1 1 calc R U . D 1
H22B H 0.561550 0.865443 0.901432 0.087 Uiso 1 1 calc R U . D 1
C25 C 0.155(2) 0.8884(9) 0.7928(10) 0.069(5) Uani 1 1 d . . . . .
H25A H 0.134196 0.922707 0.752593 0.083 Uiso 1 1 calc R U . D 1
H25B H 0.142138 0.833318 0.776470 0.083 Uiso 1 1 calc R U . D 1
C24 C 0.410(6) 0.9898(11) 0.8428(12) 0.128(12) Uani 1 1 d . . . . .
H24A H 0.545374 0.994439 0.867279 0.154 Uiso 1 1 calc R U . D 1
H24B H 0.409819 1.027780 0.804536 0.154 Uiso 1 1 calc R U . D 1
C19 C 0.029(5) 0.9894(11) 0.8525(12) 0.137(14) Uani 1 1 d . . . . .
H19A H 0.025567 1.019249 0.809186 0.164 Uiso 1 1 calc R U . . .
H19B H -0.085437 1.010222 0.881647 0.164 Uiso 1 1 calc R U . . .
C20 C -0.019(2) 0.9020(11) 0.8368(8) 0.060(5) Uani 1 1 d . . . . .
H20 H -0.159621 0.891434 0.816346 0.071 Uiso 1 1 calc R U . F 2

loop_
_atom_site_aniso_label
_atom_site_aniso_U_11
_atom_site_aniso_U_22
_atom_site_aniso_U_33
_atom_site_aniso_U_23
_atom_site_aniso_U_13
_atom_site_aniso_U_12
F1A 0.057(7) 0.105(11) 0.038(6) 0.008(6) 0.011(5) 0.035(7)
O1A 0.021(3) 0.033(3) 0.016(3) -0.005(3) 0.000(3) 0.010(4)
O2A 0.021(3) 0.033(3) 0.016(3) -0.005(3) 0.000(3) 0.010(4)
C13 0.073(10) 0.032(7) 0.034(7) -0.005(5) -0.016(7) -0.006(6)
C14 0.095(12) 0.034(7) 0.050(8) -0.005(6) -0.020(9) 0.003(8)
C23A 0.048(9) 0.067(10) 0.101(13) 0.048(10) 0.037(9) 0.022(8)
F1B 0.057(7) 0.105(11) 0.038(6) 0.008(6) 0.011(5) 0.035(7)
O1B 0.021(3) 0.033(3) 0.016(3) -0.005(3) 0.000(3) 0.010(4)
O2B 0.021(3) 0.033(3) 0.016(3) -0.005(3) 0.000(3) 0.010(4)
C21B 0.077(7) 0.022(4) 0.046(5) 0.006(4) -0.038(6) -0.006(5)
C9 0.026(5) 0.030(5) 0.026(5) -0.004(4) 0.003(5) -0.006(5)
C12 0.044(8) 0.075(10) 0.026(6) -0.004(6) 0.008(6) -0.014(8)
C8 0.049(8) 0.033(6) 0.035(6) -0.010(5) 0.015(6) 0.002(6)
C10 0.031(6) 0.043(7) 0.037(6) -0.006(6) -0.008(5) 0.003(6)
C11 0.035(6) 0.050(7) 0.027(6) 0.004(6) -0.001(5) -0.009(6)
C4 0.053(7) 0.049(7) 0.029(6) 0.001(5) -0.007(6) 0.009(8)
C7 0.040(7) 0.040(7) 0.030(6) 0.007(5) -0.010(5) -0.006(6)
C5 0.067(9) 0.044(7) 0.021(5) -0.004(5) 0.001(6) 0.001(7)
C6 0.051(8) 0.048(8) 0.028(6) 0.003(6) 0.003(6) -0.001(6)
C1 0.076(11) 0.059(9) 0.037(7) 0.008(7) 0.002(7) 0.009(9)
C2 0.085(12) 0.059(10) 0.056(9) 0.019(8) 0.009(9) -0.004(9)
C3 0.091(13) 0.060(10) 0.049(9) 0.001(8) -0.007(9) 0.016(10)
C15 0.041(6) 0.020(5) 0.019(5) 0.002(4) -0.015(5) -0.006(5)
N1 0.021(4) 0.016(4) 0.018(4) -0.001(3) 0.008(4) 0.002(4)
C16 0.028(5) 0.020(5) 0.020(4) 0.000(4) -0.011(5) 0.005(5)
C17 0.077(7) 0.022(4) 0.046(5) 0.006(4) -0.038(6) -0.006(5)
C18 0.18(2) 0.019(6) 0.046(8) 0.011(6) -0.012(14) 0.005(10)
C22 0.101(14) 0.034(7) 0.082(11) -0.012(8) 0.075(11) -0.014(8)
C25 0.044(8) 0.055(9) 0.108(14) 0.054(10) -0.005(9) 0.014(7)
C24 0.27(4) 0.034(10) 0.079(14) 0.018(9) 0.05(2) -0.035(15)
C19 0.26(4) 0.040(11) 0.109(18) 0.010(10) -0.12(2) 0.035(15)
C20 0.042(8) 0.090(13) 0.046(8) 0.034(9) -0.010(7) 0.006(8)

loop_
_atom_type_symbol
_atom_type_description
_atom_type_scat_dispersion_real
_atom_type_scat_dispersion_imag
_atom_type_scat_source
C C 0.0033 0.0016 'International Tables Vol C Tables 4.2.6.8 and 6.1.1.4'
H H 0.0000 0.0000 'International Tables Vol C Tables 4.2.6.8 and 6.1.1.4'
F F 0.0171 0.0103 'International Tables Vol C Tables 4.2.6.8 and 6.1.1.4'
N N 0.0061 0.0033 'International Tables Vol C Tables 4.2.6.8 and 6.1.1.4'
O O 0.0106 0.0060 'International Tables Vol C Tables 4.2.6.8 and 6.1.1.4'

loop_
_geom_angle_atom_site_label_1
_geom_angle_atom_site_label_2
_geom_angle_atom_site_label_3
_geom_angle
_geom_angle_site_symmetry_1
_geom_angle_site_symmetry_3
_geom_angle_publ_flag
C14 C13 C15 117.6(13) . . ?
C14 C13 C10 113.2(11) . . ?
C15 C13 C10 106.3(10) . . ?
C14 C13 H13 106.4 . . ?
C15 C13 H13 106.4 . . ?
C10 C13 H13 106.4 . . ?
C13 C14 H14A 109.5 . . ?
C13 C14 H14B 109.5 . . ?
H14A C14 H14B 109.5 . . ?
C13 C14 H14C 109.5 . . ?
H14A C14 H14C 109.5 . . ?
H14B C14 H14C 109.5 . . ?
C25 C23A C22 110.1(13) . . ?
C25 C23A C24 108.5(17) . . ?
C22 C23A C24 100.0(15) . . ?
C25 C23A H23A 112.5 . . ?
C22 C23A H23A 112.5 . . ?
C24 C23A H23A 112.5 . . ?
C20 C21B C16 116.4(12) . . ?
C20 C21B H21A 108.2 . . ?
C16 C21B H21A 108.2 . . ?
C20 C21B H21B 108.2 . . ?
C16 C21B H21B 108.2 . . ?
H21A C21B H21B 107.3 . . ?
C8 C9 C10 127.6(12) . . ?
C8 C9 H9 116.2 . . ?
C10 C9 H9 116.2 . . ?
F1B C12 C11 116.7(13) . . ?
F1B C12 C7 124.8(14) . . ?
C11 C12 C7 118.3(13) . . ?
C9 C8 F1A 124.8(14) . . ?
C9 C8 C7 119.1(11) . . ?
F1A C8 C7 115.9(13) . . ?
C9 C8 H8 120.4 . . ?
C7 C8 H8 120.4 . . ?
C9 C10 C11 115.8(12) . . ?
C9 C10 C13 121.8(11) . . ?
C11 C10 C13 122.3(12) . . ?
C10 C11 C12 122.0(12) . . ?
C10 C11 H11 119.0 . . ?
C12 C11 H11 119.0 . . ?
C5 C4 C3 120.6(14) . . ?
C5 C4 H4 119.7 . . ?
C3 C4 H4 119.7 . . ?
C8 C7 C12 117.1(11) . . ?
C8 C7 C6 124.7(11) . . ?
C12 C7 C6 118.2(12) . . ?
C4 C5 C6 118.3(13) . . ?
C4 C5 H5 120.9 . . ?
C6 C5 H5 120.9 . . ?
C1 C6 C5 121.3(12) . . ?
C1 C6 C7 116.7(12) . . ?
C5 C6 C7 121.9(12) . . ?
C6 C1 C2 119.5(16) . . ?
C6 C1 H1 120.2 . . ?
C2 C1 H1 120.2 . . ?
C1 C2 C3 118.4(16) . . ?
C1 C2 H2 120.8 . . ?
C3 C2 H2 120.8 . . ?
C4 C3 C2 121.8(14) . . ?
C4 C3 H3 119.1 . . ?
C2 C3 H3 119.1 . . ?
O2A C15 O1A 122.4(11) . . ?
O1B C15 O2B 109.7(14) . . ?
O2A C15 C13 122.8(13) . . ?
O1A C15 C13 114.8(11) . . ?
C16 N1 H1A 109.5 . . ?
C16 N1 H1B 109.5 . . ?
H1A N1 H1B 109.5 . . ?
C16 N1 H1C 109.5 . . ?
H1A N1 H1C 109.5 . . ?
H1B N1 H1C 109.5 . . ?
N1 C16 C22 112.2(9) . . ?
N1 C16 C17 108.4(8) . . ?
C22 C16 C17 112.0(11) . . ?
N1 C16 C21B 107.0(9) . . ?
C22 C16 C21B 109.6(11) . . ?
C17 C16 C21B 107.4(10) . . ?
C18 C17 C16 109.2(10) . . ?
C18 C17 H17A 109.8 . . ?
C16 C17 H17A 109.8 . . ?
C18 C17 H17B 109.8 . . ?
C16 C17 H17B 109.8 . . ?
H17A C17 H17B 108.3 . . ?
C24 C18 C17 111.8(18) . . ?
C24 C18 C19 110.1(19) . . ?
C17 C18 C19 107.5(18) . . ?
C24 C18 H18 109.1 . . ?
C17 C18 H18 109.1 . . ?
C19 C18 H18 109.1 . . ?
C16 C22 C23A 106.6(12) . . ?
C16 C22 H22A 110.4 . . ?
C23A C22 H22A 110.4 . . ?
C16 C22 H22B 110.4 . . ?
C23A C22 H22B 110.4 . . ?
H22A C22 H22B 108.6 . . ?
C20 C25 C23A 123.8(17) . . ?
C20 C25 H25A 106.4 . . ?
C23A C25 H25A 106.4 . . ?
C20 C25 H25B 106.4 . . ?
C23A C25 H25B 106.4 . . ?
H25A C25 H25B 106.5 . . ?
C18 C24 C23A 107.8(18) . . ?
C18 C24 H24A 110.1 . . ?
C23A C24 H24A 110.1 . . ?
C18 C24 H24B 110.1 . . ?
C23A C24 H24B 110.1 . . ?
H24A C24 H24B 108.5 . . ?
C18 C19 C20 116.0(15) . . ?
C18 C19 H19A 108.3 . . ?
C20 C19 H19A 108.3 . . ?
C18 C19 H19B 108.3 . . ?
C20 C19 H19B 108.3 . . ?
H19A C19 H19B 107.4 . . ?
C25 C20 C21B 101.8(13) . . ?
C25 C20 C19 97.2(18) . . ?
C21B C20 C19 109.9(14) . . ?
C25 C20 H20 115.3 . . ?
C21B C20 H20 115.3 . . ?
C19 C20 H20 115.3 . . ?

loop_
_geom_bond_atom_site_label_1
_geom_bond_atom_site_label_2
_geom_bond_distance
_geom_bond_site_symmetry_2
_geom_bond_publ_flag
F1A C8 1.33(2) . ?
O1A C15 1.329(17) . ?
O2A C15 1.230(16) . ?
C13 C14 1.46(2) . ?
C13 C15 1.480(16) . ?
C13 C10 1.549(18) . ?
C13 H13 1.0000 . ?
C14 H14A 0.9800 . ?
C14 H14B 0.9800 . ?
C14 H14C 0.9800 . ?
C23A C25 1.49(2) . ?
C23A C22 1.595(18) . ?
C23A C24 1.66(3) . ?
C23A H23A 1.0000 . ?
F1B C12 1.22(2) . ?
O1B C15 1.20(2) . ?
O2B C15 1.47(2) . ?
C21B C20 1.491(17) . ?
C21B C16 1.530(17) . ?
C21B H21A 0.9900 . ?
C21B H21B 0.9900 . ?
C9 C8 1.331(17) . ?
C9 C10 1.335(16) . ?
C9 H9 0.9500 . ?
C12 C11 1.417(18) . ?
C12 C7 1.443(18) . ?
C8 C7 1.417(18) . ?
C8 H8 0.9500 . ?
C10 C11 1.391(17) . ?
C11 H11 0.9500 . ?
C4 C5 1.380(17) . ?
C4 C3 1.41(2) . ?
C4 H4 0.9500 . ?
C7 C6 1.506(17) . ?
C5 C6 1.440(19) . ?
C5 H5 0.9500 . ?
C6 C1 1.41(2) . ?
C1 C2 1.41(2) . ?
C1 H1 0.9500 . ?
C2 C3 1.41(3) . ?
C2 H2 0.9500 . ?
C3 H3 0.9500 . ?
N1 C16 1.492(12) . ?
N1 H1A 0.9100 . ?
N1 H1B 0.9100 . ?
N1 H1C 0.9100 . ?
C16 C22 1.515(17) . ?
C16 C17 1.520(15) . ?
C17 C18 1.514(18) . ?
C17 H17A 0.9900 . ?
C17 H17B 0.9900 . ?
C18 C24 1.43(3) . ?
C18 C19 1.54(3) . ?
C18 H18 1.0000 . ?
C22 H22A 0.9900 . ?
C22 H22B 0.9900 . ?
C25 C20 1.42(2) . ?
C25 H25A 0.9900 . ?
C25 H25B 0.9900 . ?
C24 H24A 0.9900 . ?
C24 H24B 0.9900 . ?
C19 C20 1.54(3) . ?
C19 H19A 0.9900 . ?
C19 H19B 0.9900 . ?
C20 H20 1.0000 . ?

loop_
_geom_torsion_atom_site_label_1
_geom_torsion_atom_site_label_2
_geom_torsion_atom_site_label_3
_geom_torsion_atom_site_label_4
_geom_torsion
_geom_torsion_site_symmetry_1
_geom_torsion_site_symmetry_2
_geom_torsion_site_symmetry_3
_geom_torsion_site_symmetry_4
_geom_torsion_publ_flag
C10 C9 C8 F1A -176.7(16) . . . . ?
C10 C9 C8 C7 -1.8(18) . . . . ?
C8 C9 C10 C11 2.3(18) . . . . ?
C8 C9 C10 C13 -178.0(11) . . . . ?
C14 C13 C10 C9 -47.9(18) . . . . ?
C15 C13 C10 C9 82.6(15) . . . . ?
C14 C13 C10 C11 131.8(15) . . . . ?
C15 C13 C10 C11 -97.7(15) . . . . ?
C9 C10 C11 C12 -3.2(18) . . . . ?
C13 C10 C11 C12 177.1(12) . . . . ?
F1B C12 C11 C10 179.3(16) . . . . ?
C7 C12 C11 C10 3.6(19) . . . . ?
C9 C8 C7 C12 2.0(17) . . . . ?
F1A C8 C7 C12 177.3(15) . . . . ?
C9 C8 C7 C6 -179.4(12) . . . . ?
F1A C8 C7 C6 -4(2) . . . . ?
F1B C12 C7 C8 -178.2(16) . . . . ?
C11 C12 C7 C8 -2.9(18) . . . . ?
F1B C12 C7 C6 3(2) . . . . ?
C11 C12 C7 C6 178.4(12) . . . . ?
C3 C4 C5 C6 -1.7(19) . . . . ?
C4 C5 C6 C1 2.1(19) . . . . ?
C4 C5 C6 C7 -175.7(12) . . . . ?
C8 C7 C6 C1 -40.3(19) . . . . ?
C12 C7 C6 C1 138.3(13) . . . . ?
C8 C7 C6 C5 137.6(13) . . . . ?
C12 C7 C6 C5 -43.8(18) . . . . ?
C5 C6 C1 C2 -1(2) . . . . ?
C7 C6 C1 C2 176.8(13) . . . . ?
C6 C1 C2 C3 0(2) . . . . ?
C5 C4 C3 C2 0(2) . . . . ?
C1 C2 C3 C4 1(2) . . . . ?
C14 C13 C15 O2A -144.4(14) . . . . ?
C10 C13 C15 O2A 87.6(15) . . . . ?
C14 C13 C15 O1A 38.6(17) . . . . ?
C10 C13 C15 O1A -89.4(13) . . . . ?
C20 C21B C16 N1 173.0(12) . . . . ?
C20 C21B C16 C22 -65.1(15) . . . . ?
C20 C21B C16 C17 56.8(16) . . . . ?
N1 C16 C17 C18 179.9(15) . . . . ?
C22 C16 C17 C18 55.6(18) . . . . ?
C21B C16 C17 C18 -64.8(18) . . . . ?
C16 C17 C18 C24 -57(2) . . . . ?
C16 C17 C18 C19 64(2) . . . . ?
N1 C16 C22 C23A 173.4(11) . . . . ?
C17 C16 C22 C23A -64.5(15) . . . . ?
C25 C23A C22 C16 -47.8(17) . . . . ?
C24 C23A C22 C16 66.3(18) . . . . ?
C22 C23A C25 C20 53(2) . . . . ?
C24 C23A C25 C20 -55.8(19) . . . . ?
C17 C18 C24 C23A 66(2) . . . . ?
C19 C18 C24 C23A -53(2) . . . . ?
C25 C23A C24 C18 46(2) . . . . ?
C22 C23A C24 C18 -69(2) . . . . ?
C24 C18 C19 C20 68(2) . . . . ?
C17 C18 C19 C20 -54(3) . . . . ?
C23A C25 C20 C19 59.1(17) . . . . ?
C16 C21B C20 C25 56.7(17) . . . . ?
C16 C21B C20 C19 -45(2) . . . . ?
C18 C19 C20 C25 -61(2) . . . . ?
C18 C19 C20 C21B 44(3) . . . . ?
